data_4327769
loop_
_publ_author_name
'Agata Bia\/lo\'nska'
'Robert Bronisz'
'Miko\/laj F. Rudolf'
'Marek Weselski'

_publ_contact_author_address
;
Faculty of Chemistry
University of Wroc\/law
14. F. Joliot-Curie
50-383 Wroc\/law
Poland
;
_publ_contact_author_email 'bron@wchuwr.pl weselski@eto.wchuwr.pl'
_publ_section_title
;
 HS\\leftarrow\\rightarrowLS Transition in Iron(II) Two-Dimensional
 Coordination Networks Containing Tris(tetrazol-1-ylmethyl)methane As
 Triconnected Building Block
;
_journal_name_full 'Inorganic Chemistry'
_journal_page_first 237
_journal_page_last 245
_journal_paper_doi 10.1021/ic201535x
_journal_volume 51
_journal_year 2012
_chemical_formula_moiety 'Fe 2(C7 H10 N12), 2(B F4)'
_chemical_formula_sum 'C14 H20 B2 F8 Fe N24'
_chemical_formula_weight 754.01
_chemical_name_systematic
;
catena-(bis(\m~3~-bis[tris(tetrazol-1-ylmethyl)methane-
N4,N4',N4'')iron(ii) bis(tetrafluoroborate))
;
_space_group_IT_number 147
_symmetry_cell_setting trigonal
_symmetry_space_group_name_Hall '-P 3'
_symmetry_space_group_name_H-M 'P -3'
_atom_sites_solution_hydrogens geom
_atom_sites_solution_primary direct
_atom_sites_solution_secondary difmap
_audit_creation_method SHELXL-97
_cell_angle_alpha 90.00
_cell_angle_beta 90.00
_cell_angle_gamma 120.00
_cell_formula_units_Z 1
_cell_length_a 10.115(3)
_cell_length_b 10.115(3)
_cell_length_c 8.202(3)
_cell_measurement_reflns_used 2415
_cell_measurement_temperature 195(2)
_cell_measurement_theta_max 28.68
_cell_measurement_theta_min 3.39
_cell_volume 726.7(4)
_computing_cell_refinement
;
CrysAlis RED, Oxford Diffraction Ltd.,
Version 1.171.33.52 (release 06-11-2009 CrysAlis171 .NET)
(compiled Nov  6 2009,16:24:50)
;
_computing_data_collection
;
CrysAlis CCD, Oxford Diffraction Ltd.,
Version 1.171.33.52 (release 06-11-2009 CrysAlis171 .NET)
(compiled Nov  6 2009,16:24:50)
;
_computing_data_reduction
;
CrysAlis RED, Oxford Diffraction Ltd.,
Version 1.171.33.52 (release 06-11-2009 CrysAlis171 .NET)
(compiled Nov  6 2009,16:24:50)
;
_computing_structure_refinement
;
SHELXL-97 (Sheldrick, G. M. (2008). <i>Acta Cryst.</i> <b>A64</b>, 112-122.)
;
_computing_structure_solution
;
SHELXS-97 (Sheldrick, G. M. (2008). <i>Acta Cryst.</i> <b>A64</b>, 112-122.)
;
_diffrn_ambient_temperature 195(2)
_diffrn_measured_fraction_theta_full 0.998
_diffrn_measured_fraction_theta_max 0.998
_diffrn_measurement_device_type 'Kuma KM4CCD'
_diffrn_measurement_method '\w scan'
_diffrn_radiation_monochromator graphite
_diffrn_radiation_source 'fine-focus sealed tube'
_diffrn_radiation_type MoK\a
_diffrn_radiation_wavelength 0.71073
_diffrn_reflns_av_R_equivalents 0.0371
_diffrn_reflns_av_sigmaI/netI 0.0313
_diffrn_reflns_limit_h_max 12
_diffrn_reflns_limit_h_min -12
_diffrn_reflns_limit_k_max 12
_diffrn_reflns_limit_k_min -12
_diffrn_reflns_limit_l_max 10
_diffrn_reflns_limit_l_min -8
_diffrn_reflns_number 5027
_diffrn_reflns_theta_full 26.99
_diffrn_reflns_theta_max 26.99
_diffrn_reflns_theta_min 3.40
_diffrn_standards_number 0
_exptl_absorpt_coefficient_mu 0.627
_exptl_absorpt_correction_T_max 0.956
_exptl_absorpt_correction_T_min 0.921
_exptl_absorpt_correction_type analytical
_exptl_absorpt_process_details
;
CrysAlis RED, Oxford Diffraction Ltd.,
Version 1.171.33.52 (release 06-11-2009 CrysAlis171 .NET)
(compiled Nov  6 2009,16:24:50)
Analytical numeric absorption correction using a multifaceted crystal
            model based on expressions derived by R.C. Clark & J.S. Reid.
(Clark, R. C. & Reid, J. S. (1995). Acta Cryst. A51, 887-897)
;
_exptl_crystal_colour colorless
_exptl_crystal_density_diffrn 1.723
_exptl_crystal_description block
_exptl_crystal_F_000 380
_exptl_crystal_size_max 0.18
_exptl_crystal_size_mid 0.15
_exptl_crystal_size_min 0.11
_refine_diff_density_max 0.254
_refine_diff_density_min -0.206
_refine_diff_density_rms 0.048
_refine_ls_extinction_method none
_refine_ls_goodness_of_fit_ref 1.070
_refine_ls_hydrogen_treatment constr
_refine_ls_matrix_type full
_refine_ls_number_parameters 148
_refine_ls_number_reflns 1065
_refine_ls_number_restraints 110
_refine_ls_restrained_S_all 1.081
_refine_ls_R_factor_all 0.0484
_refine_ls_R_factor_gt 0.0340
_refine_ls_shift/su_max 0.002
_refine_ls_shift/su_mean 0.000
_refine_ls_structure_factor_coef Fsqd
_refine_ls_weighting_details 'calc w=1/[\s^2^(Fo^2^)+(0.0348P)^2^+0.1880P] where P=(Fo^2^+2Fc^2^)/3'
_refine_ls_weighting_scheme calc
_refine_ls_wR_factor_gt 0.0715
_refine_ls_wR_factor_ref 0.0756
_reflns_number_gt 847
_reflns_number_total 1065
_reflns_threshold_expression >2sigma(I)
_cod_data_source_file ic201535x_si_001_04.cif
_cod_data_source_block 111tz193
_cod_database_code 4327769

loop_
_symmetry_equiv_pos_as_xyz
'x, y, z'
'-y, x-y, z'
'-x+y, -x, z'
'-x, -y, -z'
'y, -x+y, -z'
'x-y, x, -z'

loop_
_atom_site_label
_atom_site_type_symbol
_atom_site_fract_x
_atom_site_fract_y
_atom_site_fract_z
_atom_site_U_iso_or_equiv
_atom_site_adp_type
_atom_site_occupancy
_atom_site_symmetry_multiplicity
_atom_site_calc_flag
_atom_site_refinement_flags
_atom_site_disorder_group
Fe Fe 0.0000 0.0000 0.0000 0.0224(2) Uani 1 6 d S .
N1 N 0.38561(17) 0.20855(17) 0.31424(17) 0.0260(4) Uani 1 1 d . .
N2 N 0.3165(2) 0.06307(19) 0.3675(2) 0.0455(5) Uani 1 1 d . .
N3 N 0.2033(2) -0.01543(19) 0.2704(2) 0.0447(5) Uani 1 1 d . .
N4 N 0.19760(17) 0.07720(18) 0.15352(19) 0.0286(4) Uani 1 1 d . .
C1 C 0.5209(2) 0.3286(2) 0.3958(2) 0.0283(4) Uani 1 1 d . .
H1A H 0.5105 0.3106 0.5149 0.034 Uiso 1 1 calc R .
H1B H 0.5285 0.4285 0.3745 0.034 Uiso 1 1 calc R .
C2 C 0.6667 0.3333 0.3368(4) 0.0224(6) Uani 1 3 d S .
H2 H 0.6667 0.3333 0.2149 0.027 Uiso 1 3 calc SR .
C5 C 0.3119(2) 0.2148(2) 0.1845(2) 0.0285(4) Uani 1 1 d . .
H5 H 0.3372 0.3041 0.1234 0.034 Uiso 1 1 calc R .
B1 B 0.3333 0.6667 0.1020(6) 0.0585(18) Uani 0.850(12) 3 d SPDU 1
F1 F 0.3834(15) 0.5775(13) 0.022(3) 0.073(8) Uani 0.283(4) 1 d PDU 1
F2 F 0.4391(10) 0.8205(8) 0.076(2) 0.078(6) Uani 0.283(4) 1 d PDU 1
F3 F 0.325(4) 0.635(2) 0.2688(6) 0.097(5) Uani 0.283(4) 1 d PDU 1
F4 F 0.1932(11) 0.6360(12) 0.036(3) 0.040(3) Uani 0.283(4) 1 d PDU 1
B11 B 0.365(3) 0.704(3) 0.134(4) 0.060(7) Uani 0.050(4) 1 d PDU -2
F11 F 0.350(5) 0.567(4) 0.189(6) 0.097(18) Uani 0.050(4) 1 d PDU -2
F21 F 0.426(4) 0.812(4) 0.260(4) 0.056(10) Uani 0.050(4) 1 d PDU -2
F31 F 0.467(5) 0.757(4) 0.004(4) 0.072(8) Uani 0.050(4) 1 d PDU -2
F41 F 0.219(4) 0.680(4) 0.096(7) 0.041(7) Uani 0.050(4) 1 d PDU -2

loop_
_atom_site_aniso_label
_atom_site_aniso_U_11
_atom_site_aniso_U_22
_atom_site_aniso_U_33
_atom_site_aniso_U_23
_atom_site_aniso_U_13
_atom_site_aniso_U_12
Fe 0.0197(2) 0.0197(2) 0.0278(4) 0.000 0.000 0.00984(12)
N1 0.0217(8) 0.0237(8) 0.0319(9) 0.0003(6) -0.0007(6) 0.0108(7)
N2 0.0344(10) 0.0293(10) 0.0614(12) 0.0121(8) -0.0157(9) 0.0075(8)
N3 0.0351(10) 0.0267(9) 0.0660(13) 0.0083(9) -0.0155(9) 0.0106(8)
N4 0.0257(8) 0.0256(8) 0.0364(9) 0.0008(7) -0.0008(7) 0.0141(7)
C1 0.0236(10) 0.0279(10) 0.0330(11) -0.0062(8) -0.0021(8) 0.0126(8)
C2 0.0237(10) 0.0237(10) 0.0199(14) 0.000 0.000 0.0118(5)
C5 0.0249(10) 0.0257(10) 0.0344(10) 0.0035(8) -0.0007(8) 0.0124(8)
B1 0.074(3) 0.074(3) 0.028(3) 0.000 0.000 0.0368(14)
F1 0.076(8) 0.089(10) 0.067(11) 0.028(6) 0.000(5) 0.051(6)
F2 0.086(8) 0.065(6) 0.065(9) -0.014(5) -0.022(5) 0.024(5)
F3 0.112(7) 0.114(9) 0.030(2) 0.002(5) -0.007(9) 0.031(6)
F4 0.040(5) 0.058(7) 0.024(6) 0.002(5) 0.018(4) 0.025(5)
B11 0.065(8) 0.071(9) 0.042(9) 0.000(8) 0.003(8) 0.034(7)
F11 0.10(2) 0.10(2) 0.10(2) -0.007(10) -0.006(11) 0.057(13)
F21 0.066(13) 0.050(13) 0.045(12) -0.011(9) 0.012(9) 0.024(9)
F31 0.072(10) 0.070(10) 0.063(10) -0.009(8) -0.002(7) 0.027(7)
F41 0.031(8) 0.054(10) 0.035(10) -0.003(8) 0.009(7) 0.018(7)

loop_
_atom_type_symbol
_atom_type_description
_atom_type_scat_dispersion_real
_atom_type_scat_dispersion_imag
_atom_type_scat_source
C C 0.0033 0.0016 'International Tables Vol C Tables 4.2.6.8 and 6.1.1.4'
H H 0.0000 0.0000 'International Tables Vol C Tables 4.2.6.8 and 6.1.1.4'
N N 0.0061 0.0033 'International Tables Vol C Tables 4.2.6.8 and 6.1.1.4'
B B 0.0013 0.0007 'International Tables Vol C Tables 4.2.6.8 and 6.1.1.4'
F F 0.0171 0.0103 'International Tables Vol C Tables 4.2.6.8 and 6.1.1.4'
Fe Fe 0.3463 0.8444 'International Tables Vol C Tables 4.2.6.8 and 6.1.1.4'

loop_
_geom_angle_atom_site_label_1
_geom_angle_atom_site_label_2
_geom_angle_atom_site_label_3
_geom_angle
_geom_angle_site_symmetry_1
_geom_angle_site_symmetry_3
N4 Fe N4 180.00(11) 4 .
N4 Fe N4 89.21(6) 4 5
N4 Fe N4 90.79(6) . 5
N4 Fe N4 90.79(6) 4 2
N4 Fe N4 89.21(6) . 2
N4 Fe N4 180.00(10) 5 2
N4 Fe N4 89.21(6) 4 6
N4 Fe N4 90.79(6) . 6
N4 Fe N4 89.21(6) 5 6
N4 Fe N4 90.79(6) 2 6
N4 Fe N4 90.79(6) 4 3
N4 Fe N4 89.21(6) . 3
N4 Fe N4 90.79(6) 5 3
N4 Fe N4 89.21(6) 2 3
N4 Fe N4 180.00(10) 6 3
C5 N1 N2 108.45(15) . .
C5 N1 C1 130.32(16) . .
N2 N1 C1 121.23(16) . .
N3 N2 N1 106.76(16) . .
N2 N3 N4 109.92(16) . .
C5 N4 N3 105.95(15) . .
C5 N4 Fe 131.51(13) . .
N3 N4 Fe 120.91(12) . .
N1 C1 C2 111.67(15) . .
N1 C1 H1A 109.3 . .
C2 C1 H1A 109.3 . .
N1 C1 H1B 109.3 . .
C2 C1 H1B 109.3 . .
H1A C1 H1B 107.9 . .
C1 C2 C1 110.49(12) 2_655 3_665
C1 C2 C1 110.49(12) 2_655 .
C1 C2 C1 110.49(12) 3_665 .
C1 C2 H2 108.4 2_655 .
C1 C2 H2 108.4 3_665 .
C1 C2 H2 108.4 . .
N4 C5 N1 108.93(16) . .
N4 C5 H5 125.5 . .
N1 C5 H5 125.5 . .
F2 B1 F2 117.6(4) 2_665 .
F2 B1 F2 117.6(4) 2_665 3_565
F2 B1 F2 117.6(4) . 3_565
F2 B1 F3 89.0(16) 2_665 3_565
F2 B1 F3 98.3(17) . 3_565
F2 B1 F3 109.3(6) 3_565 3_565
F2 B1 F3 109.3(6) 2_665 2_665
F2 B1 F3 89.0(16) . 2_665
F2 B1 F3 98.3(17) 3_565 2_665
F3 B1 F3 20.4(15) 3_565 2_665
F2 B1 F3 98.3(17) 2_665 .
F2 B1 F3 109.3(6) . .
F2 B1 F3 89.0(16) 3_565 .
F3 B1 F3 20.4(15) 3_565 .
F3 B1 F3 20.4(15) 2_665 .
F2 B1 F4 14.8(11) 2_665 .
F2 B1 F4 108.3(5) . .
F2 B1 F4 118.2(11) 3_565 .
F3 B1 F4 102(2) 3_565 .
F3 B1 F4 122.2(15) 2_665 .
F3 B1 F4 112.8(14) . .
F2 B1 F4 118.2(11) 2_665 3_565
F2 B1 F4 14.8(11) . 3_565
F2 B1 F4 108.3(5) 3_565 3_565
F3 B1 F4 112.8(14) 3_565 3_565
F3 B1 F4 102(2) 2_665 3_565
F3 B1 F4 122.2(15) . 3_565
F4 B1 F4 106.2(12) . 3_565
F2 B1 F4 108.3(5) 2_665 2_665
F2 B1 F4 118.2(11) . 2_665
F2 B1 F4 14.8(11) 3_565 2_665
F3 B1 F4 122.2(15) 3_565 2_665
F3 B1 F4 112.8(14) 2_665 2_665
F3 B1 F4 102(2) . 2_665
F4 B1 F4 106.2(12) . 2_665
F4 B1 F4 106.2(12) 3_565 2_665
F2 B1 F1 19.2(15) 2_665 3_565
F2 B1 F1 113.8(10) . 3_565
F2 B1 F1 108.9(5) 3_565 3_565
F3 B1 F1 108.1(7) 3_565 3_565
F3 B1 F1 128.5(15) 2_665 3_565
F3 B1 F1 116(2) . 3_565
F4 B1 F1 9.5(14) . 3_565
F4 B1 F1 109.3(5) 3_565 3_565
F4 B1 F1 96.6(9) 2_665 3_565
F2 B1 F1 108.9(5) 2_665 2_665
F2 B1 F1 19.2(15) . 2_665
F2 B1 F1 113.8(10) 3_565 2_665
F3 B1 F1 116(2) 3_565 2_665
F3 B1 F1 108.1(7) 2_665 2_665
F3 B1 F1 128.5(15) . 2_665
F4 B1 F1 96.6(9) . 2_665
F4 B1 F1 9.5(14) 3_565 2_665
F4 B1 F1 109.3(5) 2_665 2_665
F1 B1 F1 99.9(15) 3_565 2_665
F2 B1 F1 113.8(10) 2_665 .
F2 B1 F1 108.9(5) . .
F2 B1 F1 19.2(15) 3_565 .
F3 B1 F1 128.5(15) 3_565 .
F3 B1 F1 116(2) 2_665 .
F3 B1 F1 108.1(7) . .
F4 B1 F1 109.3(5) . .
F4 B1 F1 96.6(9) 3_565 .
F4 B1 F1 9.5(14) 2_665 .
F1 B1 F1 99.9(15) 3_565 .
F1 B1 F1 99.9(15) 2_665 .
F4 F1 F2 49(9) 2_665 3_565
F4 F1 B1 85.3(15) 2_665 .
F2 F1 B1 80.2(9) 3_565 .
F4 F2 F1 29(2) 3_565 2_665
F4 F2 B1 83.0(10) 3_565 .
F1 F2 B1 80.7(10) 2_665 .
F3 F3 F3 60.000(16) 2_665 3_565
F3 F3 B1 79.8(7) 2_665 .
F3 F3 B1 79.8(7) 3_565 .
F1 F4 F2 102(8) 3_565 2_665
F1 F4 B1 85.2(15) 3_565 .
F2 F4 B1 82.3(10) 2_665 .
F31 B11 F21 108.2(10) . .
F31 B11 F41 114(4) . .
F21 B11 F41 108.9(10) . .
F31 B11 F11 108.5(10) . .
F21 B11 F11 108.5(10) . .
F41 B11 F11 108.6(10) . .

loop_
_geom_bond_atom_site_label_1
_geom_bond_atom_site_label_2
_geom_bond_distance
_geom_bond_site_symmetry_2
Fe N4 2.1516(16) 4
Fe N4 2.1516(16) .
Fe N4 2.1516(16) 5
Fe N4 2.1516(16) 2
Fe N4 2.1516(16) 6
Fe N4 2.1516(16) 3
N1 C5 1.319(2) .
N1 N2 1.348(2) .
N1 C1 1.460(2) .
N2 N3 1.290(2) .
N3 N4 1.362(2) .
N4 C5 1.315(2) .
C1 C2 1.530(2) .
C1 H1A 0.9900 .
C1 H1B 0.9900 .
C2 C1 1.530(2) 2_655
C2 C1 1.530(2) 3_665
C2 H2 1.0000 .
C5 H5 0.9500 .
B1 F2 1.396(5) 2_665
B1 F2 1.396(5) .
B1 F2 1.396(5) 3_565
B1 F3 1.397(5) 3_565
B1 F3 1.397(5) 2_665
B1 F3 1.397(5) .
B1 F4 1.398(5) .
B1 F4 1.398(5) 3_565
B1 F4 1.398(5) 2_665
B1 F1 1.398(5) 3_565
B1 F1 1.398(5) 2_665
B1 F1 1.398(5) .
F1 F4 0.23(3) 2_665
F1 F2 0.47(4) 3_565
F2 F4 0.36(3) 3_565
F2 F1 0.47(4) 2_665
F3 F3 0.49(4) 2_665
F3 F3 0.49(4) 3_565
F4 F1 0.23(3) 3_565
F4 F2 0.36(3) 2_665
B11 F31 1.40(2) .
B11 F21 1.40(2) .
B11 F41 1.40(2) .
B11 F11 1.40(2) .

loop_
_geom_torsion_atom_site_label_1
_geom_torsion_atom_site_label_2
_geom_torsion_atom_site_label_3
_geom_torsion_atom_site_label_4
_geom_torsion
_geom_torsion_site_symmetry_1
_geom_torsion_site_symmetry_4
C5 N1 N2 N3 0.0(2) . .
C1 N1 N2 N3 -179.04(17) . .
N1 N2 N3 N4 0.1(2) . .
N2 N3 N4 C5 -0.1(2) . .
N2 N3 N4 Fe -167.13(15) . .
N4 Fe N4 C5 -86.19(13) 4 .
N4 Fe N4 C5 115.9(2) 5 .
N4 Fe N4 C5 -64.1(2) 2 .
N4 Fe N4 C5 26.69(16) 6 .
N4 Fe N4 C5 -153.31(16) 3 .
N4 Fe N4 N3 77.06(18) 4 .
N4 Fe N4 N3 -80.83(12) 5 .
N4 Fe N4 N3 99.17(12) 2 .
N4 Fe N4 N3 -170.06(15) 6 .
N4 Fe N4 N3 9.94(15) 3 .
C5 N1 C1 C2 -95.2(2) . .
N2 N1 C1 C2 83.6(2) . .
N1 C1 C2 C1 -69.4(3) . 2_655
N1 C1 C2 C1 168.03(15) . 3_665
N3 N4 C5 N1 0.1(2) . .
Fe N4 C5 N1 165.17(12) . .
N2 N1 C5 N4 0.0(2) . .
C1 N1 C5 N4 178.85(16) . .
F2 B1 F1 F4 -57(11) 2_665 2_665
F2 B1 F1 F4 170(10) . 2_665
F2 B1 F1 F4 49(9) 3_565 2_665
F3 B1 F1 F4 52(12) 3_565 2_665
F3 B1 F1 F4 71(10) 2_665 2_665
F3 B1 F1 F4 51(10) . 2_665
F4 B1 F1 F4 -72(10) . 2_665
F4 B1 F1 F4 178(11) 3_565 2_665
F1 B1 F1 F4 -71(12) 3_565 2_665
F1 B1 F1 F4 -173(10) 2_665 2_665
F2 B1 F1 F2 -106(2) 2_665 3_565
F2 B1 F1 F2 120.6(19) . 3_565
F3 B1 F1 F2 3(4) 3_565 3_565
F3 B1 F1 F2 22(2) 2_665 3_565
F3 B1 F1 F2 2(2) . 3_565
F4 B1 F1 F2 -121(2) . 3_565
F4 B1 F1 F2 129(3) 3_565 3_565
F4 B1 F1 F2 -49(9) 2_665 3_565
F1 B1 F1 F2 -120(3) 3_565 3_565
F1 B1 F1 F2 138(2) 2_665 3_565
F2 B1 F2 F4 -96(4) 2_665 3_565
F2 B1 F2 F4 54(4) 3_565 3_565
F3 B1 F2 F4 171(3) 3_565 3_565
F3 B1 F2 F4 152(3) 2_665 3_565
F3 B1 F2 F4 153(5) . 3_565
F4 B1 F2 F4 -84(5) . 3_565
F4 B1 F2 F4 37(3) 2_665 3_565
F1 B1 F2 F4 -75(3) 3_565 3_565
F1 B1 F2 F4 -29(2) 2_665 3_565
F1 B1 F2 F4 35(5) . 3_565
F2 B1 F2 F1 -67(3) 2_665 2_665
F2 B1 F2 F1 83(3) 3_565 2_665
F3 B1 F2 F1 -160(2) 3_565 2_665
F3 B1 F2 F1 -178(2) 2_665 2_665
F3 B1 F2 F1 -178(3) . 2_665
F4 B1 F2 F1 -54(3) . 2_665
F4 B1 F2 F1 29(2) 3_565 2_665
F4 B1 F2 F1 66.4(19) 2_665 2_665
F1 B1 F2 F1 -46(2) 3_565 2_665
F1 B1 F2 F1 64(3) . 2_665
F2 B1 F3 F3 -125(7) 2_665 2_665
F2 B1 F3 F3 -1(8) . 2_665
F2 B1 F3 F3 118(7) 3_565 2_665
F3 B1 F3 F3 -61.06(14) 3_565 2_665
F4 B1 F3 F3 -122(8) . 2_665
F4 B1 F3 F3 6(9) 3_565 2_665
F4 B1 F3 F3 125(7) 2_665 2_665
F1 B1 F3 F3 -132(7) 3_565 2_665
F1 B1 F3 F3 -2(9) 2_665 2_665
F1 B1 F3 F3 117(7) . 2_665
F2 B1 F3 F3 -64(7) 2_665 3_565
F2 B1 F3 F3 60(8) . 3_565
F2 B1 F3 F3 179(7) 3_565 3_565
F3 B1 F3 F3 61.06(17) 2_665 3_565
F4 B1 F3 F3 -61(8) . 3_565
F4 B1 F3 F3 68(9) 3_565 3_565
F4 B1 F3 F3 -174(7) 2_665 3_565
F1 B1 F3 F3 -71(7) 3_565 3_565
F1 B1 F3 F3 59(9) 2_665 3_565
F1 B1 F3 F3 178(7) . 3_565
F2 B1 F4 F1 -103(8) 2_665 3_565
F2 B1 F4 F1 126(10) . 3_565
F2 B1 F4 F1 -11(11) 3_565 3_565
F3 B1 F4 F1 -131(10) 3_565 3_565
F3 B1 F4 F1 -133(12) 2_665 3_565
F3 B1 F4 F1 -113(10) . 3_565
F4 B1 F4 F1 111(10) 3_565 3_565
F4 B1 F4 F1 -2(12) 2_665 3_565
F1 B1 F4 F1 111(11) 2_665 3_565
F1 B1 F4 F1 8(10) . 3_565
F2 B1 F4 F2 -131(3) . 2_665
F2 B1 F4 F2 92(4) 3_565 2_665
F3 B1 F4 F2 -28(3) 3_565 2_665
F3 B1 F4 F2 -31(5) 2_665 2_665
F3 B1 F4 F2 -10(3) . 2_665
F4 B1 F4 F2 -147(3) 3_565 2_665
F4 B1 F4 F2 101(5) 2_665 2_665
F1 B1 F4 F2 103(8) 3_565 2_665
F1 B1 F4 F2 -147(4) 2_665 2_665
F1 B1 F4 F2 110(3) . 2_665
